data_7228236
loop_
_publ_author_name
'Fukushima, Misaki'
'Kikkawa, Shoko'
'hikawa, hidemasa'
'Azumaya, Isao'

_publ_section_title
;
 Synthesis and Solvent Vapor Induced Transformations of Crystals of 1D
 Coordination Polymer Assembled with Continuous Void Space
;
_journal_name_full CrystEngComm
_journal_paper_doi 10.1039/C7CE00640C
_journal_year 2017
_chemical_formula_moiety 'C30 H16 Ag2 F6 N2 O4'
_chemical_formula_sum 'C30 H16 Ag2 F6 N2 O4'
_chemical_formula_weight 798.19
_space_group_crystal_system monoclinic
_space_group_IT_number 15
_space_group_name_Hall '-C 2yc'
_space_group_name_H-M_alt 'C 1 2/c 1'
_symmetry_space_group_name_Hall '-C 2yc'
_symmetry_space_group_name_H-M 'C 1 2/c 1'
_atom_sites_solution_hydrogens geom
_atom_sites_solution_primary direct
_atom_sites_solution_secondary difmap
_audit_update_record
;
2017-01-10 deposited with the CCDC.
2017-05-08 downloaded from the CCDC.
;
_cell_angle_alpha 90.0000
_cell_angle_beta 109.182(4)
_cell_angle_gamma 90.0000
_cell_formula_units_Z 8
_cell_length_a 22.764(6)
_cell_length_b 11.314(2)
_cell_length_c 22.613(5)
_cell_measurement_reflns_used 5301
_cell_measurement_temperature 93
_cell_measurement_theta_max 27.49
_cell_measurement_theta_min 3.25
_cell_volume 5501(2)
_computing_cell_refinement 'CrystalClear-SM Expert 2.1 b29'
_computing_data_collection 'CrystalClear-SM Expert 2.1 b29 (Rigaku, 2013)'
_computing_data_reduction 'CrystalClear-SM Expert 2.1 b29'
_computing_molecular_graphics 'CrystalStructure 4.1'
_computing_publication_material 'CrystalStructure 4.1 (Rigaku, 2014)'
_computing_structure_refinement 'SHELXL2013 (Sheldrick, 2008)'
_computing_structure_solution 'SIR92 (Altomare, et al., 1994)'
_diffrn_ambient_temperature 93
_diffrn_detector_area_resol_mean 5.811
_diffrn_measured_fraction_theta_full 0.997
_diffrn_measured_fraction_theta_max 0.996
_diffrn_measurement_device_type 'Rigaku XtaLAB P200'
_diffrn_measurement_method \w
_diffrn_radiation_type 'Mo K\a'
_diffrn_radiation_wavelength 0.71075
_diffrn_reflns_av_R_equivalents 0.0485
_diffrn_reflns_Laue_measured_fraction_full 0.997
_diffrn_reflns_Laue_measured_fraction_max 0.996
_diffrn_reflns_limit_h_max 29
_diffrn_reflns_limit_h_min -29
_diffrn_reflns_limit_k_max 14
_diffrn_reflns_limit_k_min -14
_diffrn_reflns_limit_l_max 29
_diffrn_reflns_limit_l_min -29
_diffrn_reflns_number 86524
_diffrn_reflns_point_group_measured_fraction_full 0.997
_diffrn_reflns_point_group_measured_fraction_max 0.996
_diffrn_reflns_theta_full 25.242
_diffrn_reflns_theta_max 27.516
_diffrn_reflns_theta_min 3.365
_diffrn_standards_number 0
_exptl_absorpt_coefficient_mu 1.502
_exptl_absorpt_correction_T_max 1.000
_exptl_absorpt_correction_T_min 1.000
_exptl_absorpt_correction_type numerical
_exptl_absorpt_process_details 'NUMABS (Rigaku, 1999)'
_exptl_crystal_colour colorless
_exptl_crystal_density_diffrn 1.928
_exptl_crystal_density_method 'not measured'
_exptl_crystal_description prism
_exptl_crystal_F_000 3120.00
_exptl_crystal_size_max 0.280
_exptl_crystal_size_mid 0.090
_exptl_crystal_size_min 0.010
_refine_diff_density_max 3.66
_refine_diff_density_min -1.75
_refine_ls_extinction_method none
_refine_ls_goodness_of_fit_ref 1.052
_refine_ls_hydrogen_treatment constr
_refine_ls_number_parameters 397
_refine_ls_number_reflns 6311
_refine_ls_number_restraints 36
_refine_ls_R_factor_all 0.0496
_refine_ls_R_factor_gt 0.0368
_refine_ls_shift/su_max 0.001
_refine_ls_structure_factor_coef Fsqd
_refine_ls_weighting_details 'w = 1/[\s^2^(Fo^2^)+(0.0480P)^2^+51.7090P] where P=(Fo^2^+2Fc^2^)/3'
_refine_ls_weighting_scheme calc
_refine_ls_wR_factor_gt 0.0971
_refine_ls_wR_factor_ref 0.1047
_reflns_number_gt 5141
_reflns_number_total 6311
_reflns_threshold_expression F^2^>2.0\s(F^2^)
_cod_data_source_file c7ce00640c2.cif
_cod_data_source_block mfu105-3c-3
_cod_database_code 7228236
_shelxl_res_file
;
TITL mfu105-3c-3
CELL  0.71075 22.76410 11.31400 22.61260 90.000 109.182 90.000
ZERR  8 0.00600 0.00200 0.00500 0.000 0.004 0.000
LATT 7
SYMM    -X,    +Y, .50-Z
SFAC C H Ag N F O
UNIT 240 128 16 16 48 32
SIZE 0.01 0.09 0.28
TEMP 0.0
L.S. 50
FMAP 2
PLAN -25
ACTA
HTAB
LIST 4
WPDB -1
EQIV $1 1/2-X, 1/2+Y, 1/2-Z
 
RIGU 0.0005 0.001 F6  F5  F4 C30
HTAB C2 O4
HTAB C26 O1_$1
HTAB C2 O4
HTAB C26 O1_$1
SIMU 0.005 0.08 1.7 F6  F5  C30  F4
 
WGHT    0.048000   51.709000
FVAR       0.04069
AG1   3    0.445644    0.860146    0.483062    11.00000    0.01362    0.01932 =
         0.01286    0.00195    0.00105    0.00152
AG2   3    0.482703    0.637894    0.440580    11.00000    0.01563    0.01950 =
         0.01493   -0.00300    0.00202   -0.00444
F1    5    0.469745    0.503049    0.650841    11.00000    0.05280    0.02575 =
         0.03220    0.00799    0.02042   -0.00204
F2    5    0.546207    0.624916    0.684156    11.00000    0.02438    0.04320 =
         0.01491    0.00276   -0.00002    0.01234
F3    5    0.454257    0.677794    0.680499    11.00000    0.03400    0.04210 =
         0.01766    0.00424    0.01441    0.01648
F4    5    0.682936    0.836939    0.466268    11.00000    0.02509    0.03976 =
         0.05814   -0.00792    0.02476   -0.00735
F5    5    0.624869    0.953995    0.397280    11.00000    0.06827    0.06550 =
         0.10732    0.01153    0.04435   -0.00320
F6    5    0.653896    1.010259    0.486944    11.00000    0.06043    0.05367 =
         0.15185   -0.03269    0.06767   -0.02716
O1    6    0.487131    0.592181    0.546344    11.00000    0.02350    0.02258 =
         0.01171   -0.00211    0.00411    0.00089
O2    6    0.455418    0.766445    0.573958    11.00000    0.03424    0.02114 =
         0.01708    0.00422    0.00675    0.00796
O3    6    0.564355    0.758265    0.439001    11.00000    0.02147    0.02297 =
         0.03139   -0.01203    0.01156   -0.00897
O4    6    0.548926    0.916971    0.492330    11.00000    0.01493    0.02160 =
         0.02714   -0.00487    0.00758   -0.00028
N1    4    0.367299    0.876263    0.392280    11.00000    0.01458    0.01649 =
         0.01211    0.00083    0.00237    0.00039
N2    4    0.105177    1.085891    0.139839    11.00000    0.01294    0.01746 =
         0.01404    0.00057    0.00257   -0.00029
C1    1    0.442084    1.069742    0.310503    11.00000    0.01498    0.02742 =
         0.02566    0.00386    0.00239   -0.00576
AFIX  43
H1    2    0.481866    1.096294    0.314482    11.00000   -1.20000
AFIX   0
C2    1    0.433474    0.997124    0.354486    11.00000    0.01402    0.02510 =
         0.01676    0.00348   -0.00073   -0.00212
AFIX  43
H2    2    0.467305    0.975893    0.388999    11.00000   -1.20000
AFIX   0
C3    1    0.373014    0.952609    0.348578    11.00000    0.01591    0.01802 =
         0.01381   -0.00001    0.00360   -0.00030
C4    1    0.320429    0.990119    0.296365    11.00000    0.01516    0.02099 =
         0.01409    0.00128    0.00278    0.00103
C5    1    0.331638    1.069027    0.251703    11.00000    0.01887    0.02709 =
         0.01911    0.01029    0.00166   -0.00080
AFIX  43
H5    2    0.298453    1.095580    0.217936    11.00000   -1.20000
AFIX   0
C6    1    0.390742    1.105711    0.258266    11.00000    0.02092    0.03450 =
         0.02466    0.01168    0.00425   -0.00442
AFIX  43
H6    2    0.397397    1.154866    0.228117    11.00000   -1.20000
AFIX   0
C7    1    0.260736    0.948652    0.292156    11.00000    0.01535    0.01602 =
         0.01176    0.00034    0.00092    0.00190
C8    1    0.254831    0.869616    0.337860    11.00000    0.01445    0.01504 =
         0.01276   -0.00226    0.00320   -0.00211
C9    1    0.196200    0.825173    0.338582    11.00000    0.01459    0.01649 =
         0.01639   -0.00129    0.00253   -0.00114
AFIX  43
H9    2    0.159794    0.850179    0.308189    11.00000   -1.20000
AFIX   0
C10   1    0.192929    0.746725    0.383165    11.00000    0.01531    0.02356 =
         0.01728   -0.00265    0.00645   -0.00504
AFIX  43
H10   2    0.154430    0.719900    0.383522    11.00000   -1.20000
AFIX   0
C11   1    0.248297    0.705889    0.429102    11.00000    0.02517    0.01721 =
         0.01557    0.00102    0.00797   -0.00246
AFIX  43
H11   2    0.245695    0.649148    0.457895    11.00000   -1.20000
AFIX   0
C12   1    0.305127    0.748363    0.431724    11.00000    0.01764    0.01763 =
         0.01477    0.00267    0.00291    0.00132
AFIX  43
H12   2    0.340680    0.722205    0.462913    11.00000   -1.20000
AFIX   0
C13   1    0.310303    0.832697    0.386870    11.00000    0.01466    0.01497 =
         0.01162   -0.00115    0.00235   -0.00227
C14   1    0.204993    0.992248    0.240165    11.00000    0.01135    0.01827 =
         0.01391    0.00208    0.00216   -0.00299
C15   1    0.193868    0.951612    0.178710    11.00000    0.01166    0.01717 =
         0.01219    0.00289    0.00184   -0.00030
C16   1    0.142954    1.002632    0.129322    11.00000    0.01269    0.01733 =
         0.01476    0.00123    0.00425   -0.00190
C17   1    0.114893    1.121944    0.199404    11.00000    0.01292    0.01451 =
         0.01756    0.00076    0.00528   -0.00283
C18   1    0.164646    1.076032    0.251580    11.00000    0.01249    0.01565 =
         0.01367   -0.00145    0.00308   -0.00417
C19   1    0.169822    1.115947    0.313324    11.00000    0.01699    0.02079 =
         0.01273   -0.00381    0.00005   -0.00361
AFIX  43
H19   2    0.201198    1.085996    0.347721    11.00000   -1.20000
AFIX   0
C20   1    0.129476    1.196880    0.322120    11.00000    0.02036    0.02560 =
         0.01823   -0.00614    0.00717   -0.00265
AFIX  43
H20   2    0.132885    1.220374    0.362526    11.00000   -1.20000
AFIX   0
C21   1    0.081953    1.246225    0.270095    11.00000    0.01595    0.02335 =
         0.02821   -0.00992    0.00774   -0.00021
AFIX  43
H21   2    0.055754    1.304110    0.276665    11.00000   -1.20000
AFIX   0
C22   1    0.074620    1.209010    0.210562    11.00000    0.01643    0.01995 =
         0.01989   -0.00066    0.00273    0.00193
AFIX  43
H22   2    0.042999    1.240904    0.177018    11.00000   -1.20000
AFIX   0
C23   1    0.230689    0.862581    0.163133    11.00000    0.01600    0.02557 =
         0.01910    0.00406    0.00307    0.00589
AFIX  43
H23   2    0.263247    0.827847    0.194667    11.00000   -1.20000
AFIX   0
C24   1    0.218763    0.827885    0.102736    11.00000    0.01995    0.02691 =
         0.02247   -0.00081    0.00677    0.00939
AFIX  43
H24   2    0.242486    0.768268    0.093467    11.00000   -1.20000
AFIX   0
C25   1    0.170190    0.882224    0.053581    11.00000    0.01840    0.03190 =
         0.01580   -0.00116    0.00414    0.00286
AFIX  43
H25   2    0.163802    0.860535    0.012266    11.00000   -1.20000
AFIX   0
C26   1    0.133158    0.965297    0.066440    11.00000    0.01530    0.02150 =
         0.01638    0.00246    0.00245    0.00195
AFIX  43
H26   2    0.100956    0.998405    0.033889    11.00000   -1.20000
AFIX   0
C27   1    0.474315    0.663289    0.582686    11.00000    0.01273    0.02163 =
         0.01057   -0.00014    0.00106   -0.00126
C28   1    0.485579    0.616297    0.650130    11.00000    0.02499    0.02396 =
         0.01586    0.00301    0.00825    0.00526
C29   1    0.577152    0.856140    0.465248    11.00000    0.01362    0.02130 =
         0.02857   -0.00570    0.00731   -0.00504
C30   1    0.637759    0.912703    0.460367    11.00000    0.02730    0.03531 =
         0.10022   -0.00304    0.03738   -0.00795
 
HKLF 4
 
REM  mfu105-3c-3
REM R1 =  0.0368 for    5141 Fo > 4sig(Fo)  and  0.0496 for all    6311 data
REM    397 parameters refined using     36 restraints
 
END  
     
WGHT      0.0480     51.6708 

REM Instructions for potential hydrogen bonds
HTAB C2 O4
HTAB C26 O1_$1

REM Highest difference peak  3.660,  deepest hole -1.751,  1-sigma level  0.134
Q1    1   0.6762  0.9299  0.5418  11.00000  0.05    3.66
Q2    1   0.6380  0.9958  0.4402  11.00000  0.05    2.06
Q3    1   0.6467  0.8848  0.4927  11.00000  0.05    0.67
Q4    1   0.1796  1.0169  0.2477  11.00000  0.05    0.50
Q5    1   0.6005  0.8771  0.4631  11.00000  0.05    0.49
Q6    1   0.1954  0.9630  0.2084  11.00000  0.05    0.48
Q7    1   0.4790  0.6422  0.6173  11.00000  0.05    0.48
Q8    1   0.1882  0.8491  0.0812  11.00000  0.05    0.46
Q9    1   0.1697  1.1056  0.2802  11.00000  0.05    0.46
Q10   1   0.4328  0.5109  0.6355  11.00000  0.05    0.43
Q11   1   0.2289  0.9799  0.2628  11.00000  0.05    0.42
Q12   1   0.1748  0.9816  0.1513  11.00000  0.05    0.40
Q13   1   0.1467  0.9923  0.1077  11.00000  0.05    0.40
Q14   1   0.1347  0.9366  0.0740  11.00000  0.05    0.40
Q15   1   0.2006  0.7951  0.3719  11.00000  0.05    0.37
Q16   1   0.1740  1.0069  0.3924  11.00000  0.05    0.37
Q17   1   0.0974  1.1967  0.2993  11.00000  0.05    0.35
Q18   1   0.4900  0.6374  0.4074  11.00000  0.05    0.34
Q19   1   0.4077  0.9665  0.3515  11.00000  0.05    0.34
Q20   1   0.1490  0.8912  0.0599  11.00000  0.05    0.34
Q21   1   0.1203  1.1198  0.1727  11.00000  0.05    0.34
Q22   1   0.4511  0.8566  0.4447  11.00000  0.05    0.34
Q23   1   0.4076  0.8342  0.4821  11.00000  0.05    0.33
Q24   1   0.6838  0.8649  0.4789  11.00000  0.05    0.33
Q25   1   0.1827  1.0631  0.3413  11.00000  0.05    0.33
;

loop_
_symmetry_equiv_pos_site_id
_space_group_symop_operation_xyz
1 +X,+Y,+Z
2 -X,+Y,1/2-Z
3 -X,-Y,-Z
4 +X,-Y,1/2+Z
5 1/2+X,1/2+Y,+Z
6 1/2-X,1/2+Y,1/2-Z
7 1/2-X,1/2-Y,-Z
8 1/2+X,1/2-Y,1/2+Z

loop_
_atom_site_label
_atom_site_type_symbol
_atom_site_fract_x
_atom_site_fract_y
_atom_site_fract_z
_atom_site_U_iso_or_equiv
_atom_site_adp_type
_atom_site_occupancy
_atom_site_site_symmetry_multiplicity
_atom_site_calc_flag
_atom_site_refinement_flags
Ag1 Ag 0.44564(2) 0.86015(3) 0.48306(2) 0.01608(9) Uani 1 8 d .
Ag2 Ag 0.48270(2) 0.63789(3) 0.44058(2) 0.01742(9) Uani 1 8 d .
F1 F 0.46975(14) 0.5031(2) 0.65084(13) 0.0353(6) Uani 1 8 d .
F2 F 0.54621(12) 0.6249(3) 0.68416(11) 0.0291(6) Uani 1 8 d .
F3 F 0.45426(12) 0.6778(3) 0.68050(11) 0.0298(6) Uani 1 8 d .
F4 F 0.68294(13) 0.8369(3) 0.46627(15) 0.0383(6) Uani 1 8 d .
F5 F 0.6249(2) 0.9540(4) 0.3973(2) 0.0766(10) Uani 1 8 d .
F6 F 0.65390(19) 1.0103(4) 0.4869(3) 0.0806(11) Uani 1 8 d .
O1 O 0.48713(13) 0.5922(3) 0.54634(12) 0.0197(6) Uani 1 8 d .
O2 O 0.45542(14) 0.7664(3) 0.57396(13) 0.0246(6) Uani 1 8 d .
O3 O 0.56435(13) 0.7583(3) 0.43900(14) 0.0246(6) Uani 1 8 d .
O4 O 0.54893(12) 0.9170(3) 0.49233(13) 0.0211(6) Uani 1 8 d .
N1 N 0.36730(14) 0.8763(3) 0.39228(14) 0.0149(6) Uani 1 8 d .
N2 N 0.10518(14) 1.0859(3) 0.13984(14) 0.0153(6) Uani 1 8 d .
C1 C 0.44208(18) 1.0697(4) 0.3105(2) 0.0237(9) Uani 1 8 d .
C2 C 0.43347(18) 0.9971(4) 0.35449(18) 0.0200(8) Uani 1 8 d .
C3 C 0.37301(17) 0.9526(4) 0.34858(17) 0.0162(7) Uani 1 8 d .
C4 C 0.32043(17) 0.9901(4) 0.29636(17) 0.0172(8) Uani 1 8 d .
C5 C 0.33164(19) 1.0690(4) 0.25170(19) 0.0228(9) Uani 1 8 d .
C6 C 0.3907(2) 1.1057(4) 0.2583(2) 0.0275(10) Uani 1 8 d .
C7 C 0.26074(17) 0.9486(4) 0.29216(16) 0.0152(7) Uani 1 8 d .
C8 C 0.25483(17) 0.8696(3) 0.33786(17) 0.0144(7) Uani 1 8 d .
C9 C 0.19620(17) 0.8252(4) 0.33858(17) 0.0165(7) Uani 1 8 d .
C10 C 0.19293(18) 0.7467(4) 0.38316(17) 0.0184(8) Uani 1 8 d .
C11 C 0.24830(19) 0.7059(4) 0.42910(18) 0.0190(8) Uani 1 8 d .
C12 C 0.30513(18) 0.7484(4) 0.43172(17) 0.0173(8) Uani 1 8 d .
C13 C 0.31030(17) 0.8327(3) 0.38687(16) 0.0142(7) Uani 1 8 d .
C14 C 0.20499(16) 0.9922(4) 0.24016(17) 0.0150(7) Uani 1 8 d .
C15 C 0.19387(16) 0.9516(4) 0.17871(16) 0.0142(7) Uani 1 8 d .
C16 C 0.14295(17) 1.0026(4) 0.12932(17) 0.0150(7) Uani 1 8 d .
C17 C 0.11489(17) 1.1219(3) 0.19940(17) 0.0149(7) Uani 1 8 d .
C18 C 0.16465(16) 1.0760(3) 0.25158(16) 0.0142(7) Uani 1 8 d .
C19 C 0.16982(18) 1.1160(4) 0.31332(17) 0.0180(8) Uani 1 8 d .
C20 C 0.12948(18) 1.1969(4) 0.32212(19) 0.0212(8) Uani 1 8 d .
C21 C 0.08195(18) 1.2462(4) 0.2701(2) 0.0224(9) Uani 1 8 d .
C22 C 0.07462(18) 1.2090(4) 0.21056(18) 0.0196(8) Uani 1 8 d .
C23 C 0.23069(18) 0.8626(4) 0.16313(19) 0.0209(8) Uani 1 8 d .
C24 C 0.21876(19) 0.8279(4) 0.10274(19) 0.0232(9) Uani 1 8 d .
C25 C 0.17019(19) 0.8822(4) 0.05358(19) 0.0224(9) Uani 1 8 d .
C26 C 0.13316(17) 0.9653(4) 0.06644(18) 0.0184(8) Uani 1 8 d .
C27 C 0.47431(17) 0.6633(4) 0.58269(17) 0.0157(7) Uani 1 8 d .
C28 C 0.4856(2) 0.6163(4) 0.65013(18) 0.0212(8) Uani 1 8 d .
C29 C 0.57715(18) 0.8561(4) 0.4653(2) 0.0211(8) Uani 1 8 d .
C30 C 0.6378(2) 0.9127(5) 0.4604(4) 0.0502(9) Uani 1 8 d .
H1 H 0.48187 1.09629 0.31448 0.0285 Uiso 1 8 calc R
H2 H 0.4673 0.97589 0.389 0.0241 Uiso 1 8 calc R
H5 H 0.29845 1.09558 0.21794 0.0274 Uiso 1 8 calc R
H6 H 0.3974 1.15487 0.22812 0.0330 Uiso 1 8 calc R
H9 H 0.15979 0.85018 0.30819 0.0197 Uiso 1 8 calc R
H10 H 0.15443 0.7199 0.38352 0.0221 Uiso 1 8 calc R
H11 H 0.2457 0.64915 0.4579 0.0228 Uiso 1 8 calc R
H12 H 0.34068 0.72221 0.46291 0.0207 Uiso 1 8 calc R
H19 H 0.2012 1.086 0.34772 0.0216 Uiso 1 8 calc R
H20 H 0.13288 1.22037 0.36253 0.0254 Uiso 1 8 calc R
H21 H 0.05575 1.30411 0.27667 0.0269 Uiso 1 8 calc R
H22 H 0.043 1.2409 0.17702 0.0235 Uiso 1 8 calc R
H23 H 0.26325 0.82785 0.19467 0.0251 Uiso 1 8 calc R
H24 H 0.24249 0.76827 0.09347 0.0278 Uiso 1 8 calc R
H25 H 0.1638 0.86053 0.01227 0.0269 Uiso 1 8 calc R
H26 H 0.10096 0.99841 0.03389 0.0221 Uiso 1 8 calc R

loop_
_atom_site_aniso_label
_atom_site_aniso_U_11
_atom_site_aniso_U_22
_atom_site_aniso_U_33
_atom_site_aniso_U_12
_atom_site_aniso_U_13
_atom_site_aniso_U_23
Ag1 0.01362(14) 0.01932(17) 0.01286(14) 0.00152(11) 0.00105(10) 0.00195(11)
Ag2 0.01563(15) 0.01950(17) 0.01493(15) -0.00444(11) 0.00202(11) -0.00300(11)
F1 0.0528(18) 0.0257(15) 0.0322(14) -0.0020(13) 0.0204(13) 0.0080(12)
F2 0.0244(13) 0.0432(17) 0.0149(11) 0.0123(11) -0.0000(9) 0.0028(11)
F3 0.0340(14) 0.0421(16) 0.0177(12) 0.0165(12) 0.0144(11) 0.0042(11)
F4 0.0251(12) 0.0398(14) 0.0581(18) -0.0073(10) 0.0248(12) -0.0079(12)
F5 0.068(2) 0.066(2) 0.107(2) -0.0032(18) 0.0444(16) 0.0115(15)
F6 0.060(2) 0.0537(16) 0.152(3) -0.0272(14) 0.068(2) -0.0327(17)
O1 0.0235(14) 0.0226(15) 0.0117(12) 0.0009(12) 0.0041(11) -0.0021(11)
O2 0.0342(16) 0.0211(16) 0.0171(14) 0.0080(13) 0.0067(12) 0.0042(12)
O3 0.0215(14) 0.0230(16) 0.0314(16) -0.0090(12) 0.0116(12) -0.0120(13)
O4 0.0149(13) 0.0216(16) 0.0271(15) -0.0003(11) 0.0076(11) -0.0049(12)
N1 0.0146(15) 0.0165(17) 0.0121(14) 0.0004(12) 0.0024(12) 0.0008(12)
N2 0.0129(14) 0.0175(17) 0.0140(14) -0.0003(13) 0.0026(12) 0.0006(12)
C1 0.0150(18) 0.027(2) 0.026(2) -0.0058(16) 0.0024(16) 0.0039(17)
C2 0.0140(17) 0.025(2) 0.0168(18) -0.0021(16) -0.0007(14) 0.0035(16)
C3 0.0159(17) 0.018(2) 0.0138(17) -0.0003(15) 0.0036(14) -0.0000(14)
C4 0.0152(17) 0.021(2) 0.0141(17) 0.0010(15) 0.0028(14) 0.0013(15)
C5 0.0189(19) 0.027(2) 0.0191(19) -0.0008(17) 0.0017(15) 0.0103(17)
C6 0.021(2) 0.035(3) 0.025(2) -0.0044(18) 0.0043(17) 0.0117(19)
C7 0.0154(17) 0.016(2) 0.0118(16) 0.0019(14) 0.0009(13) 0.0003(14)
C8 0.0144(17) 0.0150(19) 0.0128(16) -0.0021(14) 0.0032(13) -0.0023(14)
C9 0.0146(17) 0.016(2) 0.0164(17) -0.0011(14) 0.0025(14) -0.0013(14)
C10 0.0153(17) 0.024(2) 0.0173(18) -0.0050(15) 0.0065(14) -0.0027(15)
C11 0.025(2) 0.017(2) 0.0156(17) -0.0025(16) 0.0080(15) 0.0010(15)
C12 0.0176(17) 0.018(2) 0.0148(17) 0.0013(15) 0.0029(14) 0.0027(14)
C13 0.0147(17) 0.0150(19) 0.0116(16) -0.0023(14) 0.0024(13) -0.0012(14)
C14 0.0114(16) 0.018(2) 0.0139(17) -0.0030(14) 0.0022(13) 0.0021(14)
C15 0.0117(16) 0.0172(19) 0.0122(16) -0.0003(14) 0.0018(13) 0.0029(14)
C16 0.0127(16) 0.017(2) 0.0148(17) -0.0019(14) 0.0043(13) 0.0012(14)
C17 0.0129(16) 0.015(2) 0.0176(17) -0.0028(14) 0.0053(14) 0.0008(14)
C18 0.0125(16) 0.016(2) 0.0137(16) -0.0042(14) 0.0031(13) -0.0014(14)
C19 0.0170(18) 0.021(2) 0.0127(17) -0.0036(15) 0.0001(14) -0.0038(14)
C20 0.0204(19) 0.026(2) 0.0182(18) -0.0027(17) 0.0072(15) -0.0061(16)
C21 0.0159(18) 0.023(2) 0.028(2) -0.0002(16) 0.0077(16) -0.0099(17)
C22 0.0164(18) 0.020(2) 0.0199(19) 0.0019(15) 0.0027(14) -0.0007(16)
C23 0.0160(18) 0.026(2) 0.0191(19) 0.0059(16) 0.0031(15) 0.0041(16)
C24 0.0199(19) 0.027(2) 0.022(2) 0.0094(17) 0.0068(16) -0.0008(17)
C25 0.0184(19) 0.032(2) 0.0158(18) 0.0029(17) 0.0041(15) -0.0012(16)
C26 0.0153(17) 0.021(2) 0.0164(18) 0.0019(15) 0.0024(14) 0.0025(15)
C27 0.0127(16) 0.022(2) 0.0106(16) -0.0013(14) 0.0011(13) -0.0001(14)
C28 0.025(2) 0.024(2) 0.0159(18) 0.0053(16) 0.0083(15) 0.0030(15)
C29 0.0136(17) 0.021(2) 0.029(2) -0.0050(16) 0.0073(16) -0.0057(17)
C30 0.0273(14) 0.0353(14) 0.100(2) -0.0080(11) 0.0374(14) -0.0030(13)

loop_
_atom_type_symbol
_atom_type_description
_atom_type_scat_dispersion_real
_atom_type_scat_dispersion_imag
_atom_type_scat_source
C C 0.0033 0.0016
;
International Tables for Crystallography
(Vol. C, Tables 4.2.6.8 and 6.1.1.4)
;
H H 0.0000 0.0000
;
International Tables for Crystallography
(Vol. C, Table 6.1.1.4)
;
Ag Ag -0.8971 1.1015
;
International Tables for Crystallography
(Vol. C, Tables 4.2.6.8 and 6.1.1.4)
;
N N 0.0061 0.0033
;
International Tables for Crystallography
(Vol. C, Tables 4.2.6.8 and 6.1.1.4)
;
F F 0.0171 0.0103
;
International Tables for Crystallography
(Vol. C, Tables 4.2.6.8 and 6.1.1.4)
;
O O 0.0106 0.0060
;
International Tables for Crystallography
(Vol. C, Tables 4.2.6.8 and 6.1.1.4)
;

loop_
_geom_angle_atom_site_label_1
_geom_angle_atom_site_label_2
_geom_angle_atom_site_label_3
_geom_angle
_geom_angle_publ_flag
_geom_angle_site_symmetry_1
_geom_angle_site_symmetry_3
Ag2 Ag1 O2 86.69(8) yes . .
Ag2 Ag1 O4 82.96(8) yes . .
Ag2 Ag1 N1 89.87(9) yes . .
O2 Ag1 O4 104.34(10) yes . .
O2 Ag1 N1 133.07(12) yes . .
O4 Ag1 N1 121.64(12) yes . .
Ag1 Ag2 O1 77.34(7) yes . .
Ag1 Ag2 O3 79.52(8) yes . .
Ag1 Ag2 N2 102.19(9) yes . 6_545
O1 Ag2 O3 111.64(10) yes . .
O1 Ag2 N2 118.13(11) yes . 6_545
O3 Ag2 N2 129.37(12) yes . 6_545
Ag2 O1 C27 124.7(3) yes . .
Ag1 O2 C27 120.9(3) yes . .
Ag2 O3 C29 125.4(3) yes . .
Ag1 O4 C29 117.8(3) yes . .
Ag1 N1 C3 118.9(2) yes . .
Ag1 N1 C13 120.2(2) yes . .
C3 N1 C13 119.1(3) yes . .
Ag2 N2 C16 118.7(2) yes 6_555 .
Ag2 N2 C17 121.7(3) yes 6_555 .
C16 N2 C17 118.7(3) yes . .
C2 C1 C6 120.4(4) yes . .
C1 C2 C3 120.8(3) yes . .
N1 C3 C2 118.6(3) yes . .
N1 C3 C4 122.3(4) yes . .
C2 C3 C4 119.2(4) yes . .
C3 C4 C5 118.0(4) yes . .
C3 C4 C7 118.6(4) yes . .
C5 C4 C7 123.4(3) yes . .
C4 C5 C6 120.6(3) yes . .
C1 C6 C5 120.9(4) yes . .
C4 C7 C8 119.0(3) yes . .
C4 C7 C14 119.4(3) yes . .
C8 C7 C14 121.6(3) yes . .
C7 C8 C9 123.1(3) yes . .
C7 C8 C13 118.6(4) yes . .
C9 C8 C13 118.3(4) yes . .
C8 C9 C10 121.0(3) yes . .
C9 C10 C11 120.1(4) yes . .
C10 C11 C12 121.2(4) yes . .
C11 C12 C13 120.3(3) yes . .
N1 C13 C8 122.3(3) yes . .
N1 C13 C12 118.7(3) yes . .
C8 C13 C12 119.0(4) yes . .
C7 C14 C15 119.9(3) yes . .
C7 C14 C18 120.9(3) yes . .
C15 C14 C18 119.2(3) yes . .
C14 C15 C16 118.2(4) yes . .
C14 C15 C23 123.1(3) yes . .
C16 C15 C23 118.7(3) yes . .
N2 C16 C15 122.7(3) yes . .
N2 C16 C26 118.8(3) yes . .
C15 C16 C26 118.4(4) yes . .
N2 C17 C18 122.3(4) yes . .
N2 C17 C22 118.7(3) yes . .
C18 C17 C22 119.0(3) yes . .
C14 C18 C17 118.7(3) yes . .
C14 C18 C19 122.9(3) yes . .
C17 C18 C19 118.4(4) yes . .
C18 C19 C20 120.8(3) yes . .
C19 C20 C21 120.7(4) yes . .
C20 C21 C22 120.4(4) yes . .
C17 C22 C21 120.7(3) yes . .
C15 C23 C24 120.8(3) yes . .
C23 C24 C25 120.5(4) yes . .
C24 C25 C26 120.6(4) yes . .
C16 C26 C25 120.9(3) yes . .
O1 C27 O2 130.2(4) yes . .
O1 C27 C28 115.2(3) yes . .
O2 C27 C28 114.6(4) yes . .
F1 C28 F2 107.1(3) yes . .
F1 C28 F3 107.6(4) yes . .
F1 C28 C27 112.5(3) yes . .
F2 C28 F3 106.8(3) yes . .
F2 C28 C27 110.1(4) yes . .
F3 C28 C27 112.5(3) yes . .
O3 C29 O4 130.9(4) yes . .
O3 C29 C30 113.9(5) yes . .
O4 C29 C30 115.1(4) yes . .
F4 C30 F5 102.2(6) yes . .
F4 C30 F6 115.5(4) yes . .
F4 C30 C29 114.1(5) yes . .
F5 C30 F6 97.0(5) yes . .
F5 C30 C29 107.9(4) yes . .
F6 C30 C29 117.1(6) yes . .
C2 C1 H1 119.775 no . .
C6 C1 H1 119.784 no . .
C1 C2 H2 119.581 no . .
C3 C2 H2 119.584 no . .
C4 C5 H5 119.685 no . .
C6 C5 H5 119.716 no . .
C1 C6 H6 119.529 no . .
C5 C6 H6 119.535 no . .
C8 C9 H9 119.514 no . .
C10 C9 H9 119.504 no . .
C9 C10 H10 119.962 no . .
C11 C10 H10 119.962 no . .
C10 C11 H11 119.396 no . .
C12 C11 H11 119.391 no . .
C11 C12 H12 119.858 no . .
C13 C12 H12 119.863 no . .
C18 C19 H19 119.603 no . .
C20 C19 H19 119.603 no . .
C19 C20 H20 119.669 no . .
C21 C20 H20 119.655 no . .
C20 C21 H21 119.780 no . .
C22 C21 H21 119.805 no . .
C17 C22 H22 119.662 no . .
C21 C22 H22 119.660 no . .
C15 C23 H23 119.588 no . .
C24 C23 H23 119.603 no . .
C23 C24 H24 119.773 no . .
C25 C24 H24 119.771 no . .
C24 C25 H25 119.685 no . .
C26 C25 H25 119.680 no . .
C16 C26 H26 119.552 no . .
C25 C26 H26 119.553 no . .

loop_
_geom_bond_atom_site_label_1
_geom_bond_atom_site_label_2
_geom_bond_distance
_geom_bond_publ_flag
_geom_bond_site_symmetry_2
Ag1 Ag2 2.9138(7) yes .
Ag1 O2 2.258(3) yes .
Ag1 O4 2.379(3) yes .
Ag1 N1 2.241(3) yes .
Ag2 O1 2.416(3) yes .
Ag2 O3 2.314(3) yes .
Ag2 N2 2.294(3) yes 6_545
F1 C28 1.333(5) yes .
F2 C28 1.345(5) yes .
F3 C28 1.336(6) yes .
F4 C30 1.312(7) yes .
F5 C30 1.437(9) yes .
F6 C30 1.253(7) yes .
O1 C27 1.251(5) yes .
O2 C27 1.237(5) yes .
O3 C29 1.245(5) yes .
O4 C29 1.233(6) yes .
N1 C3 1.351(5) yes .
N1 C13 1.355(5) yes .
N2 C16 1.348(5) yes .
N2 C17 1.354(5) yes .
C1 C2 1.353(6) yes .
C1 C6 1.421(5) yes .
C2 C3 1.430(6) yes .
C3 C4 1.442(5) yes .
C4 C5 1.432(6) yes .
C4 C7 1.411(6) yes .
C5 C6 1.369(6) yes .
C7 C8 1.406(6) yes .
C7 C14 1.502(5) yes .
C8 C9 1.431(6) yes .
C8 C13 1.441(5) yes .
C9 C10 1.363(6) yes .
C10 C11 1.422(5) yes .
C11 C12 1.363(6) yes .
C12 C13 1.425(6) yes .
C14 C15 1.405(5) yes .
C14 C18 1.402(6) yes .
C15 C16 1.440(5) yes .
C15 C23 1.427(6) yes .
C16 C26 1.429(6) yes .
C17 C18 1.438(5) yes .
C17 C22 1.424(6) yes .
C18 C19 1.435(5) yes .
C19 C20 1.357(6) yes .
C20 C21 1.425(5) yes .
C21 C22 1.367(6) yes .
C23 C24 1.360(6) yes .
C24 C25 1.424(5) yes .
C25 C26 1.356(6) yes .
C27 C28 1.555(6) yes .
C29 C30 1.557(8) yes .
C1 H1 0.930 no .
C2 H2 0.930 no .
C5 H5 0.930 no .
C6 H6 0.930 no .
C9 H9 0.930 no .
C10 H10 0.930 no .
C11 H11 0.930 no .
C12 H12 0.930 no .
C19 H19 0.930 no .
C20 H20 0.930 no .
C21 H21 0.930 no .
C22 H22 0.930 no .
C23 H23 0.930 no .
C24 H24 0.930 no .
C25 H25 0.930 no .
C26 H26 0.930 no .

loop_
_geom_contact_atom_site_label_1
_geom_contact_atom_site_label_2
_geom_contact_distance
_geom_contact_publ_flag
_geom_contact_site_symmetry_2
Ag1 C2 3.225(4) no .
Ag1 C12 3.277(4) no .
Ag2 C22 3.332(4) no 6_545
Ag2 C26 3.243(4) no 6_545
F1 O1 2.715(4) no .
F1 O2 3.411(4) no .
F2 O1 2.984(3) no .
F2 O2 3.108(4) no .
F3 O1 3.492(4) no .
F3 O2 2.618(4) no .
F4 O3 2.714(4) no .
F4 O4 3.414(5) no .
F5 O3 2.923(6) no .
F5 O4 3.198(7) no .
F6 O3 3.465(5) no .
F6 O4 2.651(6) no .
O1 C26 3.387(4) no 6_545
O4 C2 3.473(4) no .
N1 N2 3.466(5) no 6_545
N1 C7 2.841(4) no .
N1 C22 3.572(6) no 6_545
N2 C12 3.512(6) no 6_555
N2 C13 3.554(5) no 6_555
N2 C14 2.836(4) no .
C1 C4 2.829(6) no .
C2 C5 2.810(5) no .
C2 C22 3.556(6) no 6_545
C3 C6 2.806(7) no .
C3 C8 2.784(6) no .
C3 C22 3.443(6) no 6_545
C4 C13 2.779(6) no .
C4 C15 3.245(4) no .
C4 C18 3.491(5) no .
C4 C23 3.360(5) no .
C5 C9 3.481(6) no 6_555
C5 C10 3.540(6) no 6_555
C5 C14 2.939(6) no .
C5 C15 3.305(5) no .
C5 C23 3.424(6) no .
C6 C9 3.468(6) no 6_555
C6 C10 3.521(6) no 6_555
C7 C19 2.957(6) no .
C7 C23 2.936(6) no .
C8 C11 2.813(6) no .
C8 C15 3.529(5) no .
C8 C18 3.293(5) no .
C8 C19 3.334(6) no .
C9 C12 2.812(5) no .
C9 C14 2.976(6) no .
C9 C18 3.393(5) no .
C9 C19 3.359(6) no .
C10 C13 2.819(6) no .
C12 C16 3.479(6) no 6_545
C12 C26 3.492(6) no 6_545
C15 C17 2.778(6) no .
C15 C25 2.813(6) no .
C16 C18 2.771(5) no .
C16 C24 2.816(6) no .
C17 C20 2.815(6) no .
C18 C21 2.819(6) no .
C19 C22 2.810(5) no .
C19 C23 3.522(6) no 6_555
C19 C24 3.553(6) no 6_555
C23 C26 2.805(5) no .
Ag1 F6 2.959(5) no 3_676
Ag1 O4 2.577(3) no 3_676
Ag1 C29 3.512(4) no 3_676
Ag2 F1 3.075(3) no 3_666
Ag2 O1 2.684(3) no 3_666
F1 Ag2 3.075(3) no 3_666
F1 O3 3.526(4) no 3_666
F1 N2 3.329(5) no 8_565
F1 C17 3.426(5) no 8_565
F1 C20 3.391(6) no 7_566
F1 C22 3.341(5) no 8_565
F2 F3 3.122(4) no 2_656
F2 N2 3.063(5) no 8_565
F2 C1 3.464(5) no 3_676
F2 C6 3.437(5) no 3_676
F2 C15 3.512(5) no 8_565
F2 C16 3.204(5) no 8_565
F2 C17 3.164(5) no 8_565
F2 C18 3.473(4) no 8_565
F3 F2 3.122(4) no 2_656
F3 F3 3.149(3) no 2_656
F3 C6 3.585(6) no 4_575
F3 C9 3.309(5) no 7_566
F3 C10 3.295(5) no 7_566
F4 F4 3.530(4) no 7_666
F4 C20 3.466(5) no 5_545
F4 C24 3.122(6) no 2_655
F4 C24 3.466(5) no 8_565
F4 C25 3.554(6) no 2_655
F4 C25 3.241(6) no 8_565
F5 C20 3.388(7) no 5_545
F5 C21 3.593(6) no 5_545
F6 Ag1 2.959(5) no 3_676
F6 O2 3.496(5) no 3_676
F6 N1 3.195(7) no 3_676
F6 C12 3.253(6) no 3_676
F6 C13 3.230(6) no 3_676
O1 Ag2 2.684(3) no 3_666
O1 O1 3.145(4) no 3_666
O1 N2 3.467(4) no 8_565
O1 C16 3.589(4) no 8_565
O1 C26 3.269(5) no 8_565
O2 F6 3.496(5) no 3_676
O2 C1 3.420(5) no 3_676
O3 F1 3.526(4) no 3_666
O3 C20 3.499(6) no 5_545
O3 C25 3.308(5) no 8_565
O4 Ag1 2.577(3) no 3_676
O4 O4 3.020(4) no 3_676
O4 N1 3.556(4) no 3_676
O4 C2 3.492(5) no 3_676
N1 F6 3.195(7) no 3_676
N1 O4 3.556(4) no 3_676
N2 F1 3.329(5) no 8_464
N2 F2 3.063(5) no 8_464
N2 O1 3.467(4) no 8_464
C1 F2 3.464(5) no 3_676
C1 O2 3.420(5) no 3_676
C2 O4 3.492(5) no 3_676
C6 F2 3.437(5) no 3_676
C6 F3 3.585(6) no 4_574
C9 F3 3.309(5) no 7_566
C10 F3 3.295(5) no 7_566
C11 C11 3.335(6) no 7_566
C12 F6 3.253(6) no 3_676
C13 F6 3.230(6) no 3_676
C15 F2 3.512(5) no 8_464
C16 F2 3.204(5) no 8_464
C16 O1 3.589(4) no 8_464
C17 F1 3.426(5) no 8_464
C17 F2 3.164(5) no 8_464
C18 F2 3.473(4) no 8_464
C20 F1 3.391(6) no 7_566
C20 F4 3.466(5) no 5_455
C20 F5 3.388(7) no 5_455
C20 O3 3.499(6) no 5_455
C21 F5 3.593(6) no 5_455
C21 C21 3.538(6) no 2_555
C22 F1 3.341(5) no 8_464
C24 F4 3.122(6) no 2_655
C24 F4 3.466(5) no 8_464
C25 F4 3.554(6) no 2_655
C25 F4 3.241(6) no 8_464
C25 O3 3.308(5) no 8_464
C26 O1 3.269(5) no 8_464
C29 Ag1 3.512(4) no 3_676
Ag1 H2 2.6779 no .
Ag1 H12 2.7635 no .
Ag2 H12 3.5623 no .
Ag2 H22 2.7838 no 6_545
Ag2 H26 2.6782 no 6_545
F5 H1 3.5621 no .
F5 H2 3.5385 no .
O1 H12 3.5644 no .
O1 H26 2.4591 no 6_545
O2 H12 3.0114 no .
O3 H2 3.2527 no .
O3 H22 2.9462 no 6_545
O4 H2 2.5502 no .
N1 H2 2.5630 no .
N1 H12 2.5675 no .
N1 H22 3.3277 no 6_545
N2 H12 3.3433 no 6_555
N2 H22 2.5628 no .
N2 H26 2.5647 no .
C1 H5 3.2649 no .
C2 H6 3.2378 no .
C2 H22 3.0739 no 6_545
C3 H1 3.2610 no .
C3 H5 3.3059 no .
C3 H22 3.2335 no 6_545
C4 H2 3.3151 no .
C4 H6 3.2714 no .
C4 H19 3.4589 no .
C4 H23 2.8958 no .
C5 H1 3.2581 no .
C5 H9 3.4877 no 6_555
C5 H23 3.1958 no .
C6 H2 3.2478 no .
C6 H9 3.1774 no 6_555
C6 H10 3.2924 no 6_555
C7 H5 2.6952 no .
C7 H9 2.6835 no .
C7 H19 2.6362 no .
C7 H23 2.6103 no .
C8 H5 3.4162 no 6_545
C8 H10 3.2726 no .
C8 H12 3.3114 no .
C8 H19 2.7771 no .
C8 H23 3.3394 no .
C9 H5 2.9151 no 6_545
C9 H6 2.9009 no 6_545
C9 H11 3.2431 no .
C9 H19 2.9578 no .
C10 H5 2.9127 no 6_545
C10 H6 2.8705 no 6_545
C10 H12 3.2643 no .
C11 H5 3.3794 no 6_545
C11 H9 3.2527 no .
C12 H10 3.2563 no .
C12 H26 3.4756 no 6_545
C13 H9 3.3072 no .
C13 H11 3.2569 no .
C14 H5 2.6169 no .
C14 H9 2.6550 no .
C14 H19 2.6807 no .
C14 H23 2.6783 no .
C15 H5 2.7785 no .
C15 H9 3.4618 no .
C15 H24 3.2627 no .
C15 H26 3.3055 no .
C16 H12 3.3423 no 6_555
C16 H23 3.3067 no .
C16 H25 3.2621 no .
C17 H19 3.3082 no .
C17 H21 3.2648 no .
C18 H5 3.3804 no .
C18 H9 2.8763 no .
C18 H20 3.2675 no .
C18 H22 3.3049 no .
C18 H23 3.3132 no 6_555
C19 H9 3.0149 no .
C19 H21 3.2477 no .
C19 H23 2.8780 no 6_555
C19 H24 2.9381 no 6_555
C20 H22 3.2626 no .
C20 H23 2.9853 no 6_555
C20 H24 3.0223 no 6_555
C21 H19 3.2566 no .
C21 H23 3.4728 no 6_555
C22 H20 3.2542 no .
C23 H5 3.0997 no .
C23 H19 3.5364 no 6_545
C23 H25 3.2470 no .
C24 H19 3.2745 no 6_545
C24 H20 3.4292 no 6_545
C24 H26 3.2548 no .
C25 H23 3.2563 no .
C26 H12 3.0828 no 6_555
C26 H24 3.2461 no .
C27 H12 3.4088 no .
C27 H26 3.2244 no 6_545
C29 H2 2.8685 no .
H1 H2 2.2743 no .
H1 H6 2.3415 no .
H2 H22 3.0203 no 6_545
H5 H6 2.2882 no .
H5 H9 3.1495 no 6_555
H5 H10 3.1638 no 6_555
H5 H23 3.1333 no .
H6 H9 2.5592 no 6_555
H6 H10 2.5197 no 6_555
H9 H10 2.2860 no .
H9 H19 2.8727 no .
H10 H11 2.3431 no .
H11 H12 2.2825 no .
H12 H26 2.8493 no 6_545
H19 H20 2.2769 no .
H19 H23 3.0937 no 6_555
H19 H24 2.5581 no 6_555
H20 H21 2.3473 no .
H20 H23 3.2791 no 6_555
H20 H24 2.7345 no 6_555
H21 H22 2.2899 no .
H23 H24 2.2812 no .
H24 H25 2.3470 no .
H25 H26 2.2756 no .
Ag1 H2 3.4599 no 3_676
Ag2 H26 3.2163 no 8_565
F1 H20 3.3875 no 7_566
F1 H22 3.1781 no 8_565
F2 H1 3.2205 no 3_676
F2 H6 3.1806 no 3_676
F2 H9 3.1409 no 8_565
F3 H1 2.9243 no 3_676
F3 H6 2.7084 no 4_575
F3 H9 2.7097 no 7_566
F3 H10 2.6840 no 7_566
F4 H20 2.6047 no 5_545
F4 H24 2.6109 no 2_655
F4 H24 2.9942 no 8_565
F4 H25 3.3714 no 2_655
F4 H25 2.5615 no 8_565
F5 H6 3.5381 no 2_655
F5 H10 3.1205 no 5_555
F5 H11 3.4412 no 5_555
F5 H20 2.7806 no 5_545
F5 H21 3.1575 no 5_545
F6 H10 3.3337 no 5_555
F6 H11 2.8582 no 5_555
F6 H12 3.2204 no 3_676
O1 H26 2.8851 no 8_565
O2 H1 2.9064 no 3_676
O2 H2 3.3655 no 3_676
O2 H10 2.9634 no 7_566
O3 H20 2.7167 no 5_545
O3 H25 2.6855 no 8_565
O3 H26 3.5436 no 8_565
O4 H2 3.0754 no 3_676
C10 H11 3.5996 no 7_566
C11 H11 3.0014 no 7_566
C12 H11 3.2881 no 7_566
C21 H21 3.0323 no 2_555
C21 H22 3.4293 no 2_555
C22 H21 3.2576 no 2_555
C27 H1 3.5038 no 3_676
C27 H10 3.5200 no 7_566
C28 H1 3.3725 no 3_676
C28 H10 3.5466 no 7_566
C29 H20 3.3617 no 5_545
C29 H25 3.1068 no 8_565
C30 H20 3.0791 no 5_545
C30 H25 3.2906 no 8_565
H1 F2 3.2205 no 3_676
H1 F3 2.9243 no 3_676
H1 O2 2.9064 no 3_676
H1 C27 3.5038 no 3_676
H1 C28 3.3725 no 3_676
H1 H1 3.2813 no 2_655
H1 H6 3.2650 no 2_655
H2 Ag1 3.4599 no 3_676
H2 O2 3.3655 no 3_676
H2 O4 3.0754 no 3_676
H6 F2 3.1806 no 3_676
H6 F3 2.7084 no 4_574
H6 F5 3.5381 no 2_655
H6 H1 3.2650 no 2_655
H9 F2 3.1409 no 8_464
H9 F3 2.7097 no 7_566
H10 F3 2.6840 no 7_566
H10 F5 3.1205 no 5_445
H10 F6 3.3337 no 5_445
H10 O2 2.9634 no 7_566
H10 C27 3.5200 no 7_566
H10 C28 3.5466 no 7_566
H10 H12 3.4995 no 7_566
H11 F5 3.4412 no 5_445
H11 F6 2.8582 no 5_445
H11 C10 3.5996 no 7_566
H11 C11 3.0014 no 7_566
H11 C12 3.2881 no 7_566
H11 H11 2.9370 no 7_566
H11 H12 3.3920 no 7_566
H12 F6 3.2204 no 3_676
H12 H10 3.4995 no 7_566
H12 H11 3.3920 no 7_566
H20 F1 3.3875 no 7_566
H20 F4 2.6047 no 5_455
H20 F5 2.7806 no 5_455
H20 O3 2.7167 no 5_455
H20 C29 3.3617 no 5_455
H20 C30 3.0791 no 5_455
H20 H25 3.3514 no 4_575
H21 F5 3.1575 no 5_455
H21 C21 3.0323 no 2_555
H21 C22 3.2576 no 2_555
H21 H21 2.4260 no 2_555
H21 H22 2.8650 no 2_555
H22 F1 3.1781 no 8_464
H22 C21 3.4293 no 2_555
H22 H21 2.8650 no 2_555
H24 F4 2.6109 no 2_655
H24 F4 2.9942 no 8_464
H25 F4 3.3714 no 2_655
H25 F4 2.5615 no 8_464
H25 O3 2.6855 no 8_464
H25 C29 3.1068 no 8_464
H25 C30 3.2906 no 8_464
H25 H20 3.3514 no 4_574
H26 Ag2 3.2163 no 8_464
H26 O1 2.8851 no 8_464
H26 O3 3.5436 no 8_464

loop_
_geom_torsion_atom_site_label_1
_geom_torsion_atom_site_label_2
_geom_torsion_atom_site_label_3
_geom_torsion_atom_site_label_4
_geom_torsion
_geom_torsion_publ_flag
_geom_torsion_site_symmetry_1
_geom_torsion_site_symmetry_3
_geom_torsion_site_symmetry_4
Ag2 Ag1 O2 C27 3.5(2) no . . .
O2 Ag1 Ag2 O1 -1.46(8) no . . .
O2 Ag1 Ag2 O3 -116.66(8) no . . .
O2 Ag1 Ag2 N2 115.03(8) no . . 6_545
Ag2 Ag1 O4 C29 16.22(18) no . . .
O4 Ag1 Ag2 O1 103.44(7) no . . .
O4 Ag1 Ag2 O3 -11.76(7) no . . .
O4 Ag1 Ag2 N2 -140.08(7) no . . 6_545
Ag2 Ag1 N1 C3 -103.5(2) no . . .
Ag2 Ag1 N1 C13 92.0(2) no . . .
N1 Ag1 Ag2 O1 -134.63(9) no . . .
N1 Ag1 Ag2 O3 110.17(9) no . . .
N1 Ag1 Ag2 N2 -18.14(9) no . . 6_545
O2 Ag1 O4 C29 101.0(2) no . . .
O4 Ag1 O2 C27 -78.3(2) no . . .
O2 Ag1 N1 C3 171.18(18) no . . .
O2 Ag1 N1 C13 6.6(3) no . . .
N1 Ag1 O2 C27 90.2(3) no . . .
O4 Ag1 N1 C3 -21.8(3) no . . .
O4 Ag1 N1 C13 173.62(19) no . . .
N1 Ag1 O4 C29 -69.3(2) no . . .
Ag1 Ag2 O1 C27 0.37(19) no . . .
Ag1 Ag2 O3 C29 15.64(19) no . . .
Ag1 Ag2 N2 C16 -101.6(2) no . 6_545 6_545
Ag1 Ag2 N2 C17 89.1(2) no . 6_545 6_545
O1 Ag2 O3 C29 -56.1(2) no . . .
O3 Ag2 O1 C27 73.5(2) no . . .
O1 Ag2 N2 C16 -19.6(3) no . 6_545 6_545
O1 Ag2 N2 C17 171.1(2) no . 6_545 6_545
N2 Ag2 O1 C27 -96.8(2) no 6_545 . .
O3 Ag2 N2 C16 172.00(18) no . 6_545 6_545
O3 Ag2 N2 C17 2.7(3) no . 6_545 6_545
N2 Ag2 O3 C29 112.9(2) no 6_545 . .
Ag2 O1 C27 O2 2.6(6) no . . .
Ag2 O1 C27 C28 -175.44(16) no . . .
Ag1 O2 C27 O1 -4.7(5) no . . .
Ag1 O2 C27 C28 173.37(17) no . . .
Ag2 O3 C29 O4 -7.3(6) no . . .
Ag2 O3 C29 C30 175.56(16) no . . .
Ag1 O4 C29 O3 -10.4(6) no . . .
Ag1 O4 C29 C30 166.76(17) no . . .
Ag1 N1 C3 C2 15.8(5) no . . .
Ag1 N1 C3 C4 -164.4(2) no . . .
Ag1 N1 C13 C8 161.2(2) no . . .
Ag1 N1 C13 C12 -18.1(4) no . . .
C3 N1 C13 C8 -3.3(5) no . . .
C3 N1 C13 C12 177.4(3) no . . .
C13 N1 C3 C2 -179.4(3) no . . .
C13 N1 C3 C4 0.3(6) no . . .
Ag2 N2 C16 C15 -170.6(2) no 6_555 . .
Ag2 N2 C16 C26 11.0(5) no 6_555 . .
Ag2 N2 C17 C18 170.4(2) no 6_555 . .
Ag2 N2 C17 C22 -10.1(5) no 6_555 . .
C16 N2 C17 C18 1.1(6) no . . .
C16 N2 C17 C22 -179.4(3) no . . .
C17 N2 C16 C15 -1.0(6) no . . .
C17 N2 C16 C26 -179.4(3) no . . .
C2 C1 C6 C5 0.8(7) no . . .
C6 C1 C2 C3 1.7(7) no . . .
C1 C2 C3 N1 177.1(4) no . . .
C1 C2 C3 C4 -2.7(6) no . . .
N1 C3 C4 C5 -178.4(3) no . . .
N1 C3 C4 C7 2.3(6) no . . .
C2 C3 C4 C5 1.3(6) no . . .
C2 C3 C4 C7 -177.9(3) no . . .
C3 C4 C5 C6 1.0(6) no . . .
C3 C4 C7 C8 -1.9(6) no . . .
C3 C4 C7 C14 176.5(3) no . . .
C5 C4 C7 C8 178.9(4) no . . .
C5 C4 C7 C14 -2.7(6) no . . .
C7 C4 C5 C6 -179.7(4) no . . .
C4 C5 C6 C1 -2.1(7) no . . .
C4 C7 C8 C9 178.3(3) no . . .
C4 C7 C8 C13 -0.9(5) no . . .
C4 C7 C14 C15 73.7(5) no . . .
C4 C7 C14 C18 -104.3(4) no . . .
C8 C7 C14 C15 -108.0(4) no . . .
C8 C7 C14 C18 74.0(5) no . . .
C14 C7 C8 C9 -0.1(6) no . . .
C14 C7 C8 C13 -179.2(3) no . . .
C7 C8 C9 C10 178.6(3) no . . .
C7 C8 C13 N1 3.6(6) no . . .
C7 C8 C13 C12 -177.1(3) no . . .
C9 C8 C13 N1 -175.6(3) no . . .
C9 C8 C13 C12 3.7(5) no . . .
C13 C8 C9 C10 -2.2(6) no . . .
C8 C9 C10 C11 -1.3(6) no . . .
C9 C10 C11 C12 3.5(6) no . . .
C10 C11 C12 C13 -1.9(6) no . . .
C11 C12 C13 N1 177.6(3) no . . .
C11 C12 C13 C8 -1.7(6) no . . .
C7 C14 C15 C16 -175.0(3) no . . .
C7 C14 C15 C23 4.9(6) no . . .
C7 C14 C18 C17 175.0(3) no . . .
C7 C14 C18 C19 -6.6(6) no . . .
C15 C14 C18 C17 -3.0(5) no . . .
C15 C14 C18 C19 175.4(3) no . . .
C18 C14 C15 C16 3.1(5) no . . .
C18 C14 C15 C23 -177.0(3) no . . .
C14 C15 C16 N2 -1.1(6) no . . .
C14 C15 C16 C26 177.3(3) no . . .
C14 C15 C23 C24 -178.7(3) no . . .
C16 C15 C23 C24 1.2(6) no . . .
C23 C15 C16 N2 179.0(3) no . . .
C23 C15 C16 C26 -2.6(5) no . . .
N2 C16 C26 C25 179.7(3) no . . .
C15 C16 C26 C25 1.2(6) no . . .
N2 C17 C18 C14 0.9(6) no . . .
N2 C17 C18 C19 -177.5(3) no . . .
N2 C17 C22 C21 178.7(3) no . . .
C18 C17 C22 C21 -1.8(6) no . . .
C22 C17 C18 C14 -178.6(3) no . . .
C22 C17 C18 C19 3.0(5) no . . .
C14 C18 C19 C20 -179.7(3) no . . .
C17 C18 C19 C20 -1.3(6) no . . .
C18 C19 C20 C21 -1.5(6) no . . .
C19 C20 C21 C22 2.8(6) no . . .
C20 C21 C22 C17 -1.1(6) no . . .
C15 C23 C24 C25 1.7(6) no . . .
C23 C24 C25 C26 -3.2(7) no . . .
C24 C25 C26 C16 1.7(6) no . . .
O1 C27 C28 F1 -38.9(5) no . . .
O1 C27 C28 F2 80.5(4) no . . .
O1 C27 C28 F3 -160.6(3) no . . .
O2 C27 C28 F1 142.7(3) no . . .
O2 C27 C28 F2 -97.9(4) no . . .
O2 C27 C28 F3 21.1(5) no . . .
O3 C29 C30 F4 -39.4(7) no . . .
O3 C29 C30 F5 73.4(5) no . . .
O3 C29 C30 F6 -178.6(4) no . . .
O4 C29 C30 F4 143.0(5) no . . .
O4 C29 C30 F5 -104.2(5) no . . .
O4 C29 C30 F6 3.8(7) no . . .
